data_4513912
loop_
_publ_author_name
'Zhuo, Chun-Xiang'
'Zhang, Xiao'
'You, Shu-Li'

_publ_section_title
;
 Enantioselective Synthesis of Pyrrole-Fused Piperazine and Piperazinone
 Derivatives via Ir-Catalyzed Asymmetric Allylic Amination
;
_journal_issue 8
_journal_name_full 'ACS Catalysis'
_journal_page_first 5307
_journal_paper_doi 10.1021/acscatal.6b01585
_journal_volume 6
_journal_year 2016
_chemical_absolute_configuration ad
_chemical_formula_sum 'C23 H22 N2 O'
_chemical_formula_weight 342.43
_chemical_name_systematic
; 
 ? 
;
_space_group_IT_number 19
_symmetry_cell_setting orthorhombic
_symmetry_space_group_name_Hall 'P 2ac 2ab'
_symmetry_space_group_name_H-M 'P 21 21 21'
_atom_sites_solution_hydrogens geom
_atom_sites_solution_primary direct
_atom_sites_solution_secondary difmap
_audit_creation_method SHELXL-97
_cell_angle_alpha 90.00
_cell_angle_beta 90.00
_cell_angle_gamma 90.00
_cell_formula_units_Z 4
_cell_length_a 8.92130(10)
_cell_length_b 9.93250(10)
_cell_length_c 20.8095(3)
_cell_measurement_reflns_used 9857
_cell_measurement_temperature 173(2)
_cell_measurement_theta_max 69.37
_cell_measurement_theta_min 4.25
_cell_volume 1843.95(4)
_computing_cell_refinement 'Bruker SAINT'
_computing_data_collection 'Bruker APEX2'
_computing_data_reduction 'Bruker SAINT'
_computing_molecular_graphics 'Bruker SHELXTL'
_computing_publication_material 'Bruker SHELXTL'
_computing_structure_refinement 'SHELXL-97 (Sheldrick, 2008)'
_computing_structure_solution 'SHELXS-97 (Sheldrick, 2008)'
_diffrn_ambient_temperature 173(2)
_diffrn_measured_fraction_theta_full 0.989
_diffrn_measured_fraction_theta_max 0.989
_diffrn_measurement_device_type 'Bruker APEX-II CCD'
_diffrn_measurement_method '\f and \w scans'
_diffrn_radiation_monochromator graphite
_diffrn_radiation_source 'fine-focus sealed tube'
_diffrn_radiation_type CuK\a
_diffrn_radiation_wavelength 1.54178
_diffrn_reflns_av_R_equivalents 0.0287
_diffrn_reflns_av_sigmaI/netI 0.0205
_diffrn_reflns_limit_h_max 10
_diffrn_reflns_limit_h_min -10
_diffrn_reflns_limit_k_max 11
_diffrn_reflns_limit_k_min -12
_diffrn_reflns_limit_l_max 24
_diffrn_reflns_limit_l_min -25
_diffrn_reflns_number 17113
_diffrn_reflns_theta_full 69.50
_diffrn_reflns_theta_max 69.50
_diffrn_reflns_theta_min 4.25
_exptl_absorpt_coefficient_mu 0.593
_exptl_absorpt_correction_T_max 0.9216
_exptl_absorpt_correction_T_min 0.8660
_exptl_absorpt_correction_type multi-scan
_exptl_absorpt_process_details sadabs
_exptl_crystal_colour colourless
_exptl_crystal_density_diffrn 1.233
_exptl_crystal_density_method 'not measured'
_exptl_crystal_description block
_exptl_crystal_F_000 728
_exptl_crystal_size_max 0.25
_exptl_crystal_size_mid 0.20
_exptl_crystal_size_min 0.14
_refine_diff_density_max 0.115
_refine_diff_density_min -0.152
_refine_diff_density_rms 0.036
_refine_ls_abs_structure_details 'Flack H D (1983), Acta Cryst. A39, 876-881'
_refine_ls_abs_structure_Flack 0.2(2)
_refine_ls_extinction_coef 0.039(2)
_refine_ls_extinction_expression Fc^*^=kFc[1+0.001xFc^2^\l^3^/sin(2\q)]^-1/4^
_refine_ls_extinction_method SHELXL
_refine_ls_goodness_of_fit_ref 1.030
_refine_ls_hydrogen_treatment constr
_refine_ls_matrix_type full
_refine_ls_number_parameters 236
_refine_ls_number_reflns 3282
_refine_ls_number_restraints 1
_refine_ls_restrained_S_all 1.031
_refine_ls_R_factor_all 0.0274
_refine_ls_R_factor_gt 0.0274
_refine_ls_shift/su_max 0.002
_refine_ls_shift/su_mean 0.000
_refine_ls_structure_factor_coef Fsqd
_refine_ls_weighting_details 'calc w=1/[\s^2^(Fo^2^)+(0.0941P)^2^+0.0000P] where P=(Fo^2^+2Fc^2^)/3'
_refine_ls_weighting_scheme calc
_refine_ls_wR_factor_gt 0.0980
_refine_ls_wR_factor_ref 0.0984
_reflns_number_gt 3268
_reflns_number_total 3282
_reflns_threshold_expression >2sigma(I)
_cod_data_source_file cs6b01585_si_002.cif
_cod_data_source_block cu_dm12359_0m
_cod_depositor_comments
;
The following automatic conversions were performed:

'_symmetry_cell_setting' value 'Orthorhombic' changed to
'orthorhombic' according to
/usr/data/users/saulius/crontab/automatic-downloads/rss-feeds/ACS/lib/dictionaries/cif_core.dic
dictionary named 'cif_core.dic' version 2.4.2 from 2011-04-26.

Automatic conversion script
Id: cif_fix_values 4268 2015-11-12 08:31:59Z antanas 

 Adding full bibliography for 4513912.cif.
;
_cod_original_sg_symbol_H-M P2(1)2(1)2(1)
_cod_database_code 4513912

loop_
_symmetry_equiv_pos_as_xyz
'x, y, z'
'x+1/2, -y+1/2, -z'
'-x, y+1/2, -z+1/2'
'-x+1/2, -y, z+1/2'

loop_
_atom_site_label
_atom_site_type_symbol
_atom_site_fract_x
_atom_site_fract_y
_atom_site_fract_z
_atom_site_U_iso_or_equiv
_atom_site_adp_type
_atom_site_occupancy
_atom_site_symmetry_multiplicity
_atom_site_calc_flag
_atom_site_refinement_flags
N1 N 0.72457(10) 0.62516(10) 0.23260(4) 0.0336(2) Uani 1 1 d .
N2 N 0.97439(10) 0.53592(9) 0.30281(4) 0.0356(2) Uani 1 1 d .
O1 O 0.54211(11) 0.52701(9) 0.12810(5) 0.0527(3) Uani 1 1 d .
C1 C 0.61574(12) 0.69779(12) 0.19971(5) 0.0344(2) Uani 1 1 d .
C2 C 0.59074(11) 0.81476(12) 0.23533(5) 0.0380(3) Uani 1 1 d .
H2 H 0.5209 0.8837 0.2251 0.046 Uiso 1 1 calc R
C3 C 0.68596(13) 0.81294(12) 0.28859(5) 0.0391(3) Uani 1 1 d .
H3 H 0.6930 0.8803 0.3209 0.047 Uiso 1 1 calc R
C4 C 0.76788(12) 0.69540(12) 0.28571(4) 0.0344(2) Uani 1 1 d .
C5 C 0.87785(12) 0.63774(12) 0.33267(5) 0.0364(2) Uani 1 1 d .
H5A H 0.9409 0.7112 0.3501 0.044 Uiso 1 1 calc R
H5B H 0.8226 0.5965 0.3689 0.044 Uiso 1 1 calc R
C6 C 0.88013(13) 0.43932(11) 0.26853(5) 0.0385(2) Uani 1 1 d .
H6A H 0.8011 0.4052 0.2977 0.046 Uiso 1 1 calc R
H6B H 0.9418 0.3618 0.2545 0.046 Uiso 1 1 calc R
C7 C 0.80784(11) 0.50522(11) 0.21024(5) 0.0352(2) Uani 1 1 d .
H7 H 0.7357 0.4404 0.1904 0.042 Uiso 1 1 calc R
C8 C 0.92406(11) 0.54386(11) 0.16098(5) 0.0358(2) Uani 1 1 d .
H8 H 0.9873 0.6185 0.1700 0.043 Uiso 1 1 calc R
C9 C 0.94279(13) 0.48022(13) 0.10632(5) 0.0420(3) Uani 1 1 d .
H9A H 0.8812 0.4053 0.0960 0.050 Uiso 1 1 calc R
H9B H 1.0180 0.5091 0.0771 0.050 Uiso 1 1 calc R
C10 C 1.06401(14) 0.46532(11) 0.35123(5) 0.0400(3) Uani 1 1 d .
H10A H 1.1270 0.3969 0.3296 0.048 Uiso 1 1 calc R
H10B H 0.9959 0.4176 0.3811 0.048 Uiso 1 1 calc R
C11 C 1.16331(12) 0.55828(11) 0.38920(5) 0.0375(2) Uani 1 1 d .
C12 C 1.14973(12) 0.56681(13) 0.45558(5) 0.0435(3) Uani 1 1 d .
H12 H 1.0771 0.5134 0.4771 0.052 Uiso 1 1 calc R
C13 C 1.24129(16) 0.65274(15) 0.49081(7) 0.0550(3) Uani 1 1 d .
H13 H 1.2297 0.6591 0.5361 0.066 Uiso 1 1 calc R
C14 C 1.34841(16) 0.72840(14) 0.46026(9) 0.0621(4) Uani 1 1 d .
H14 H 1.4118 0.7863 0.4844 0.075 Uiso 1 1 calc R
C15 C 1.36405(14) 0.72017(13) 0.39389(9) 0.0607(4) Uani 1 1 d U
H15 H 1.4381 0.7726 0.3727 0.073 Uiso 1 1 calc R
C16 C 1.27221(13) 0.63598(13) 0.35867(7) 0.0471(3) Uani 1 1 d U
H16 H 1.2833 0.6310 0.3133 0.056 Uiso 1 1 calc R
C17 C 0.53489(11) 0.64594(11) 0.14440(5) 0.0360(2) Uani 1 1 d .
C18 C 0.43521(11) 0.73851(11) 0.10666(4) 0.0334(2) Uani 1 1 d .
C19 C 0.47085(11) 0.87173(11) 0.09318(5) 0.0351(2) Uani 1 1 d .
H19 H 0.5568 0.9117 0.1122 0.042 Uiso 1 1 calc R
C20 C 0.38141(13) 0.94619(12) 0.05214(5) 0.0388(3) Uani 1 1 d .
H20 H 0.4068 1.0371 0.0429 0.047 Uiso 1 1 calc R
C21 C 0.25544(13) 0.88963(13) 0.02436(5) 0.0416(3) Uani 1 1 d .
H21 H 0.1955 0.9411 -0.0043 0.050 Uiso 1 1 calc R
C22 C 0.21704(14) 0.75805(13) 0.03834(6) 0.0449(3) Uani 1 1 d .
H22 H 0.1295 0.7194 0.0201 0.054 Uiso 1 1 calc R
C23 C 0.30696(12) 0.68258(12) 0.07920(5) 0.0401(3) Uani 1 1 d .
H23 H 0.2808 0.5919 0.0885 0.048 Uiso 1 1 calc R

loop_
_atom_site_aniso_label
_atom_site_aniso_U_11
_atom_site_aniso_U_22
_atom_site_aniso_U_33
_atom_site_aniso_U_23
_atom_site_aniso_U_13
_atom_site_aniso_U_12
N1 0.0304(4) 0.0320(4) 0.0385(4) -0.0024(3) 0.0029(3) 0.0012(4)
N2 0.0344(4) 0.0340(4) 0.0384(4) 0.0019(4) 0.0018(4) 0.0047(4)
O1 0.0550(5) 0.0336(4) 0.0694(6) -0.0081(4) -0.0166(4) -0.0005(4)
C1 0.0290(4) 0.0346(5) 0.0397(4) -0.0006(4) 0.0025(4) 0.0009(4)
C2 0.0334(5) 0.0392(6) 0.0416(5) -0.0034(4) 0.0011(4) 0.0073(5)
C3 0.0381(5) 0.0405(5) 0.0385(5) -0.0068(4) 0.0030(4) 0.0055(5)
C4 0.0302(5) 0.0380(5) 0.0349(5) -0.0024(4) 0.0045(4) 0.0006(4)
C5 0.0374(5) 0.0371(5) 0.0348(4) 0.0003(4) 0.0027(4) 0.0037(5)
C6 0.0384(5) 0.0329(5) 0.0441(5) 0.0014(4) 0.0047(4) 0.0023(5)
C7 0.0330(5) 0.0305(5) 0.0420(5) -0.0023(4) 0.0028(4) 0.0006(4)
C8 0.0314(5) 0.0352(5) 0.0409(5) 0.0005(4) 0.0023(4) -0.0019(4)
C9 0.0380(5) 0.0490(6) 0.0391(5) -0.0021(4) 0.0018(4) -0.0040(5)
C10 0.0401(5) 0.0349(5) 0.0451(5) 0.0088(4) 0.0021(4) 0.0038(5)
C11 0.0297(5) 0.0345(5) 0.0484(5) 0.0090(4) 0.0012(4) 0.0083(4)
C12 0.0341(6) 0.0463(6) 0.0501(5) 0.0079(5) -0.0004(4) 0.0042(5)
C13 0.0497(7) 0.0531(7) 0.0621(7) -0.0038(6) -0.0154(6) 0.0110(6)
C14 0.0441(7) 0.0408(6) 0.1015(11) 0.0009(7) -0.0246(7) 0.0048(6)
C15 0.0331(6) 0.0377(6) 0.1113(12) 0.0242(7) -0.0011(6) 0.0019(5)
C16 0.0358(5) 0.0393(6) 0.0661(7) 0.0168(5) 0.0071(5) 0.0061(5)
C17 0.0306(5) 0.0328(5) 0.0445(5) -0.0022(4) 0.0021(4) -0.0047(4)
C18 0.0306(5) 0.0347(5) 0.0350(4) -0.0046(4) 0.0036(4) -0.0026(4)
C19 0.0291(4) 0.0367(5) 0.0394(4) -0.0049(4) 0.0036(4) -0.0050(4)
C20 0.0399(5) 0.0350(5) 0.0414(5) -0.0001(4) 0.0073(4) -0.0009(4)
C21 0.0401(5) 0.0461(6) 0.0386(5) -0.0015(4) -0.0003(4) 0.0054(5)
C22 0.0390(5) 0.0494(7) 0.0462(5) -0.0051(5) -0.0088(4) -0.0046(5)
C23 0.0378(5) 0.0349(5) 0.0475(5) -0.0044(4) -0.0032(4) -0.0076(5)

loop_
_atom_type_symbol
_atom_type_description
_atom_type_scat_dispersion_real
_atom_type_scat_dispersion_imag
_atom_type_scat_source
C C 0.0181 0.0091 'International Tables Vol C Tables 4.2.6.8 and 6.1.1.4'
H H 0.0000 0.0000 'International Tables Vol C Tables 4.2.6.8 and 6.1.1.4'
N N 0.0311 0.0180 'International Tables Vol C Tables 4.2.6.8 and 6.1.1.4'
O O 0.0492 0.0322 'International Tables Vol C Tables 4.2.6.8 and 6.1.1.4'

loop_
_geom_angle_atom_site_label_1
_geom_angle_atom_site_label_2
_geom_angle_atom_site_label_3
_geom_angle
C4 N1 C1 109.37(9)
C4 N1 C7 121.67(9)
C1 N1 C7 127.88(8)
C6 N2 C10 109.60(9)
C6 N2 C5 108.75(8)
C10 N2 C5 111.06(8)
N1 C1 C2 106.39(9)
N1 C1 C17 123.58(10)
C2 C1 C17 129.52(10)
C1 C2 C3 108.26(10)
C1 C2 H2 125.9
C3 C2 H2 125.9
C4 C3 C2 107.40(10)
C4 C3 H3 126.3
C2 C3 H3 126.3
N1 C4 C3 108.57(9)
N1 C4 C5 121.25(10)
C3 C4 C5 129.98(9)
N2 C5 C4 111.84(8)
N2 C5 H5A 109.2
C4 C5 H5A 109.2
N2 C5 H5B 109.2
C4 C5 H5B 109.2
H5A C5 H5B 107.9
N2 C6 C7 110.52(9)
N2 C6 H6A 109.5
C7 C6 H6A 109.5
N2 C6 H6B 109.5
C7 C6 H6B 109.5
H6A C6 H6B 108.1
N1 C7 C8 110.75(8)
N1 C7 C6 107.97(8)
C8 C7 C6 111.10(8)
N1 C7 H7 109.0
C8 C7 H7 109.0
C6 C7 H7 109.0
C9 C8 C7 123.67(10)
C9 C8 H8 118.2
C7 C8 H8 118.2
C8 C9 H9A 120.0
C8 C9 H9B 120.0
H9A C9 H9B 120.0
N2 C10 C11 112.89(9)
N2 C10 H10A 109.0
C11 C10 H10A 109.0
N2 C10 H10B 109.0
C11 C10 H10B 109.0
H10A C10 H10B 107.8
C12 C11 C16 118.69(12)
C12 C11 C10 120.56(10)
C16 C11 C10 120.74(11)
C11 C12 C13 120.70(12)
C11 C12 H12 119.7
C13 C12 H12 119.7
C14 C13 C12 120.07(14)
C14 C13 H13 120.0
C12 C13 H13 120.0
C13 C14 C15 119.87(13)
C13 C14 H14 120.1
C15 C14 H14 120.1
C16 C15 C14 120.21(13)
C16 C15 H15 119.9
C14 C15 H15 119.9
C15 C16 C11 120.45(13)
C15 C16 H16 119.8
C11 C16 H16 119.8
O1 C17 C1 122.19(10)
O1 C17 C18 118.34(10)
C1 C17 C18 119.44(9)
C19 C18 C23 118.97(10)
C19 C18 C17 123.60(9)
C23 C18 C17 117.17(9)
C20 C19 C18 120.12(10)
C20 C19 H19 119.9
C18 C19 H19 119.9
C21 C20 C19 120.64(10)
C21 C20 H20 119.7
C19 C20 H20 119.7
C22 C21 C20 119.84(11)
C22 C21 H21 120.1
C20 C21 H21 120.1
C21 C22 C23 119.75(11)
C21 C22 H22 120.1
C23 C22 H22 120.1
C22 C23 C18 120.66(11)
C22 C23 H23 119.7
C18 C23 H23 119.7

loop_
_geom_bond_atom_site_label_1
_geom_bond_atom_site_label_2
_geom_bond_distance
N1 C4 1.3629(14)
N1 C1 1.3898(14)
N1 C7 1.4790(14)
N2 C6 1.4617(14)
N2 C10 1.4649(13)
N2 C5 1.4665(13)
O1 C17 1.2308(14)
C1 C2 1.3960(16)
C1 C17 1.4526(14)
C2 C3 1.3966(15)
C2 H2 0.9500
C3 C4 1.3786(16)
C3 H3 0.9500
C4 C5 1.4984(14)
C5 H5A 0.9900
C5 H5B 0.9900
C6 C7 1.5218(14)
C6 H6A 0.9900
C6 H6B 0.9900
C7 C8 1.5076(13)
C7 H7 1.0000
C8 C9 1.3119(16)
C8 H8 0.9500
C9 H9A 0.9500
C9 H9B 0.9500
C10 C11 1.5039(16)
C10 H10A 0.9900
C10 H10B 0.9900
C11 C12 1.3894(16)
C11 C16 1.3940(16)
C12 C13 1.3904(18)
C12 H12 0.9500
C13 C14 1.372(2)
C13 H13 0.9500
C14 C15 1.391(3)
C14 H14 0.9500
C15 C16 1.381(2)
C15 H15 0.9500
C16 H16 0.9500
C17 C18 1.5010(15)
C18 C19 1.3896(15)
C18 C23 1.3944(14)
C19 C20 1.3831(16)
C19 H19 0.9500
C20 C21 1.3830(17)
C20 H20 0.9500
C21 C22 1.3820(17)
C21 H21 0.9500
C22 C23 1.3886(16)
C22 H22 0.9500
C23 H23 0.9500

loop_
_geom_torsion_atom_site_label_1
_geom_torsion_atom_site_label_2
_geom_torsion_atom_site_label_3
_geom_torsion_atom_site_label_4
_geom_torsion
C4 N1 C1 C2 -1.28(12)
C7 N1 C1 C2 -169.42(9)
C4 N1 C1 C17 -173.74(9)
C7 N1 C1 C17 18.12(17)
N1 C1 C2 C3 0.98(12)
C17 C1 C2 C3 172.83(11)
C1 C2 C3 C4 -0.33(13)
C1 N1 C4 C3 1.10(11)
C7 N1 C4 C3 170.11(9)
C1 N1 C4 C5 176.33(9)
C7 N1 C4 C5 -14.66(14)
C2 C3 C4 N1 -0.47(12)
C2 C3 C4 C5 -175.14(10)
C6 N2 C5 C4 -50.11(11)
C10 N2 C5 C4 -170.80(9)
N1 C4 C5 N2 24.36(14)
C3 C4 C5 N2 -161.55(11)
C10 N2 C6 C7 -169.61(8)
C5 N2 C6 C7 68.81(10)
C4 N1 C7 C8 -92.88(11)
C1 N1 C7 C8 73.95(13)
C4 N1 C7 C6 28.96(13)
C1 N1 C7 C6 -164.21(10)
N2 C6 C7 N1 -55.75(11)
N2 C6 C7 C8 65.88(11)
N1 C7 C8 C9 -132.76(11)
C6 C7 C8 C9 107.25(12)
C6 N2 C10 C11 -179.42(8)
C5 N2 C10 C11 -59.23(12)
N2 C10 C11 C12 121.06(11)
N2 C10 C11 C16 -59.93(13)
C16 C11 C12 C13 1.02(17)
C10 C11 C12 C13 -179.95(10)
C11 C12 C13 C14 -1.24(19)
C12 C13 C14 C15 0.8(2)
C13 C14 C15 C16 -0.1(2)
C14 C15 C16 C11 -0.15(18)
C12 C11 C16 C15 -0.33(16)
C10 C11 C16 C15 -179.36(11)
N1 C1 C17 O1 10.33(17)
C2 C1 C17 O1 -160.28(12)
N1 C1 C17 C18 -171.55(9)
C2 C1 C17 C18 17.84(17)
O1 C17 C18 C19 -142.76(11)
C1 C17 C18 C19 39.05(14)
O1 C17 C18 C23 31.29(14)
C1 C17 C18 C23 -146.90(10)
C23 C18 C19 C20 -1.20(14)
C17 C18 C19 C20 172.75(9)
C18 C19 C20 C21 0.35(15)
C19 C20 C21 C22 0.92(16)
C20 C21 C22 C23 -1.31(17)
C21 C22 C23 C18 0.46(17)
C19 C18 C23 C22 0.80(15)
C17 C18 C23 C22 -173.54(10)
